data_7154928
loop_
_publ_author_name
'Shao, Min'
'Wu, Yunjun'
'Feng, Zhijun'
'Gu, Xiaoxia'
'Wang, Shaoyin'

_publ_section_title
;
 Synthesis of polysubstituted 1,2-dihydroquinolines and indoles via
 cascade reactions of arylamines and propargylic alcohols catalyzed by
 FeCl3&#x00B7;6H2O.
;
_journal_issue 8
_journal_name_full 'Organic &amp; biomolecular chemistry'
_journal_page_first 2515
_journal_page_last 2521
_journal_paper_doi 10.1039/c5ob02658j
_journal_volume 14
_journal_year 2016
_chemical_formula_sum 'C36 H29 Cl2 N O4 S'
_chemical_formula_weight 642.56
_chemical_name_systematic 3g
_space_group_IT_number 14
_symmetry_cell_setting monoclinic
_symmetry_space_group_name_Hall '-P 2ybc'
_symmetry_space_group_name_H-M 'P 1 21/c 1'
_atom_sites_solution_hydrogens geom
_atom_sites_solution_primary direct
_atom_sites_solution_secondary difmap
_audit_creation_method SHELXL-97
_audit_update_record
;
2015-12-16 deposited with the CCDC.
2016-01-21 downloaded from the CCDC.
;
_cell_angle_alpha 90.00
_cell_angle_beta 106.507(3)
_cell_angle_gamma 90.00
_cell_formula_units_Z 4
_cell_length_a 15.109(3)
_cell_length_b 14.423(3)
_cell_length_c 17.631(4)
_cell_measurement_reflns_used 6724
_cell_measurement_temperature 293(2)
_cell_measurement_theta_max 23.28
_cell_measurement_theta_min 2.42
_cell_volume 3683.7(14)
_computing_cell_refinement 'Bruker SMART'
_computing_data_collection 'Bruker SMART'
_computing_data_reduction 'Bruker SAINT'
_computing_molecular_graphics 'Bruker SHELXTL'
_computing_publication_material 'Bruker SHELXTL'
_computing_structure_refinement 'SHELXL-97 (Sheldrick, 1997)'
_computing_structure_solution 'SHELXS-97 (Sheldrick, 1990)'
_diffrn_ambient_temperature 293(2)
_diffrn_measured_fraction_theta_full 0.993
_diffrn_measured_fraction_theta_max 0.993
_diffrn_measurement_device_type 'CCD area detector'
_diffrn_measurement_method 'phi and omega scans'
_diffrn_radiation_monochromator graphite
_diffrn_radiation_source 'fine-focus sealed tube'
_diffrn_radiation_type MoK\a
_diffrn_radiation_wavelength 0.71073
_diffrn_reflns_av_R_equivalents 0.0473
_diffrn_reflns_av_sigmaI/netI 0.0523
_diffrn_reflns_limit_h_max 19
_diffrn_reflns_limit_h_min -17
_diffrn_reflns_limit_k_max 18
_diffrn_reflns_limit_k_min -18
_diffrn_reflns_limit_l_max 22
_diffrn_reflns_limit_l_min -23
_diffrn_reflns_number 31645
_diffrn_reflns_theta_full 27.74
_diffrn_reflns_theta_max 27.74
_diffrn_reflns_theta_min 1.86
_exptl_absorpt_coefficient_mu 0.268
_exptl_absorpt_correction_T_max 0.9737
_exptl_absorpt_correction_T_min 0.9634
_exptl_absorpt_correction_type multi-scan
_exptl_crystal_colour colorless
_exptl_crystal_density_diffrn 1.159
_exptl_crystal_density_method 'not measured'
_exptl_crystal_description block
_exptl_crystal_F_000 1336
_exptl_crystal_size_max 0.14
_exptl_crystal_size_mid 0.12
_exptl_crystal_size_min 0.10
_platon_squeeze_details
;
;
_refine_diff_density_max 0.233
_refine_diff_density_min -0.283
_refine_diff_density_rms 0.047
_refine_ls_extinction_coef 0.0023(6)
_refine_ls_extinction_expression Fc^*^=kFc[1+0.001xFc^2^\l^3^/sin(2\q)]^-1/4^
_refine_ls_extinction_method SHELXL
_refine_ls_goodness_of_fit_ref 1.009
_refine_ls_hydrogen_treatment mixed
_refine_ls_matrix_type full
_refine_ls_number_parameters 401
_refine_ls_number_reflns 8590
_refine_ls_number_restraints 21
_refine_ls_restrained_S_all 1.012
_refine_ls_R_factor_all 0.0937
_refine_ls_R_factor_gt 0.0524
_refine_ls_shift/su_max 0.011
_refine_ls_shift/su_mean 0.001
_refine_ls_structure_factor_coef Fsqd
_refine_ls_weighting_details 'calc w=1/[\s^2^(Fo^2^)+(0.0881P)^2^+0.0000P] where P=(Fo^2^+2Fc^2^)/3'
_refine_ls_weighting_scheme calc
_refine_ls_wR_factor_gt 0.1542
_refine_ls_wR_factor_ref 0.1706
_reflns_number_gt 4890
_reflns_number_total 8590
_reflns_threshold_expression >2sigma(I)
_cod_data_source_file c5ob02658j2.cif
_cod_data_source_block 140121a
_cod_depositor_comments
;
The following automatic conversions were performed:

'_symmetry_cell_setting' value 'Monoclinic' changed to 'monoclinic'
according to
/usr/data/users/saulius/crontab/automatic-downloads/rss-feeds/RSC/lib/dictionaries/cif_core.dic
dictionary named 'cif_core.dic' version 2.4.2 from 2011-04-26.

Automatic conversion script
Id: cif_fix_values 4268 2015-11-12 08:31:59Z antanas 

 Adding full bibliography for 7154928--7154931.cif.
;
_cod_original_sg_symbol_H-M P2(1)/c
_cod_database_code 7154928

loop_
_symmetry_equiv_pos_as_xyz
'x, y, z'
'-x, y+1/2, -z+1/2'
'-x, -y, -z'
'x, -y-1/2, z-1/2'

loop_
_atom_site_label
_atom_site_type_symbol
_atom_site_fract_x
_atom_site_fract_y
_atom_site_fract_z
_atom_site_U_iso_or_equiv
_atom_site_adp_type
_atom_site_occupancy
_atom_site_symmetry_multiplicity
_atom_site_calc_flag
_atom_site_refinement_flags
C1 C 0.37511(16) 0.55342(15) 0.24014(12) 0.0407(5) Uani 1 1 d .
C2 C 0.31666(17) 0.63317(15) 0.25330(14) 0.0455(6) Uani 1 1 d .
H2 H 0.2898 0.6298 0.2946 0.055 Uiso 1 1 calc R
C3 C 0.30234(16) 0.70861(15) 0.20722(13) 0.0425(5) Uani 1 1 d .
C4 C 0.34203(16) 0.71018(15) 0.13996(12) 0.0400(5) Uani 1 1 d .
C5 C 0.35369(16) 0.79265(15) 0.10078(13) 0.0440(5) Uani 1 1 d .
H5 H 0.3343 0.8487 0.1167 0.053 Uiso 1 1 calc R
C6 C 0.39319(17) 0.79171(15) 0.03945(13) 0.0445(5) Uani 1 1 d .
C7 C 0.42433(16) 0.70727(15) 0.01662(12) 0.0407(5) Uani 1 1 d .
C8 C 0.41393(16) 0.62681(15) 0.05433(12) 0.0426(5) Uani 1 1 d .
H8 H 0.4352 0.5712 0.0394 0.051 Uiso 1 1 calc R
C9 C 0.37181(15) 0.62778(15) 0.11465(12) 0.0396(5) Uani 1 1 d .
C10 C 0.25080(17) 0.78960(16) 0.22546(14) 0.0469(6) Uani 1 1 d .
C11 C 0.1804(2) 0.8312(2) 0.16896(18) 0.0684(8) Uani 1 1 d .
H11 H 0.1649 0.8098 0.1171 0.082 Uiso 1 1 calc R
C12 C 0.1324(2) 0.9046(2) 0.1885(2) 0.0884(10) Uani 1 1 d .
H12 H 0.0841 0.9312 0.1497 0.106 Uiso 1 1 calc R
C13 C 0.1548(3) 0.9385(2) 0.2637(2) 0.0884(11) Uani 1 1 d .
H13 H 0.1224 0.9884 0.2760 0.106 Uiso 1 1 calc R
C14 C 0.2253(3) 0.8987(2) 0.3208(2) 0.0804(10) Uani 1 1 d .
H14 H 0.2412 0.9215 0.3722 0.097 Uiso 1 1 calc R
C15 C 0.2729(2) 0.82467(18) 0.30205(15) 0.0602(7) Uani 1 1 d .
H15 H 0.3206 0.7977 0.3413 0.072 Uiso 1 1 calc R
C16 C 0.47824(16) 0.57865(14) 0.27381(12) 0.0399(5) Uani 1 1 d .
C17 C 0.50649(19) 0.63180(16) 0.34229(14) 0.0499(6) Uani 1 1 d .
H17 H 0.4624 0.6544 0.3652 0.060 Uiso 1 1 calc R
C18 C 0.5985(2) 0.65181(17) 0.37699(16) 0.0602(7) Uani 1 1 d .
H18 H 0.6162 0.6875 0.4227 0.072 Uiso 1 1 calc R
C19 C 0.66327(19) 0.61832(18) 0.34313(17) 0.0607(7) Uani 1 1 d .
C20 C 0.63783(19) 0.56513(18) 0.27535(16) 0.0586(7) Uani 1 1 d .
H20 H 0.6822 0.5418 0.2531 0.070 Uiso 1 1 calc R
C21 C 0.54577(17) 0.54725(16) 0.24125(14) 0.0476(6) Uani 1 1 d .
H21 H 0.5283 0.5129 0.1947 0.057 Uiso 1 1 calc R
C22 C 0.35810(16) 0.46262(16) 0.28000(13) 0.0440(5) Uani 1 1 d .
C23 C 0.28707(19) 0.45395(19) 0.31459(16) 0.0605(7) Uani 1 1 d .
H23 H 0.2484 0.5042 0.3143 0.073 Uiso 1 1 calc R
C24 C 0.2728(2) 0.3718(2) 0.34954(18) 0.0714(9) Uani 1 1 d .
H24 H 0.2248 0.3671 0.3727 0.086 Uiso 1 1 calc R
C25 C 0.3290(2) 0.29753(18) 0.35017(16) 0.0605(7) Uani 1 1 d .
C26 C 0.40002(18) 0.30360(17) 0.31614(15) 0.0540(6) Uani 1 1 d .
H26 H 0.4378 0.2528 0.3159 0.065 Uiso 1 1 calc R
C27 C 0.41422(17) 0.38607(16) 0.28246(15) 0.0499(6) Uani 1 1 d .
H27 H 0.4632 0.3907 0.2605 0.060 Uiso 1 1 calc R
C28 C 0.16865(17) 0.53909(18) 0.08118(14) 0.0502(6) Uani 1 1 d U
C29 C 0.1439(2) 0.6080(2) 0.02493(16) 0.0641(7) Uani 1 1 d U
H29 H 0.1826 0.6227 -0.0060 0.077 Uiso 1 1 calc R
C30 C 0.0624(2) 0.6548(2) 0.0145(2) 0.0785(9) Uani 1 1 d U
H30 H 0.0467 0.7013 -0.0236 0.094 Uiso 1 1 calc R
C31 C 0.0034(2) 0.6348(3) 0.0588(2) 0.0801(9) Uani 1 1 d U
C32 C 0.0283(2) 0.5671(3) 0.1143(2) 0.0926(11) Uani 1 1 d U
H32 H -0.0109 0.5527 0.1448 0.111 Uiso 1 1 calc R
C33 C 0.1113(2) 0.5184(2) 0.12679(18) 0.0752(9) Uani 1 1 d U
H33 H 0.1273 0.4727 0.1655 0.090 Uiso 1 1 calc R
C34 C 0.3911(2) 0.95544(18) 0.02639(18) 0.0720(9) Uani 1 1 d .
H34A H 0.3272 0.9626 0.0239 0.108 Uiso 1 1 calc R
H34B H 0.4083 1.0025 -0.0053 0.108 Uiso 1 1 calc R
H34C H 0.4283 0.9614 0.0803 0.108 Uiso 1 1 calc R
C35 C 0.5012(2) 0.63043(18) -0.06626(17) 0.0674(8) Uani 1 1 d .
H35A H 0.5484 0.6059 -0.0222 0.101 Uiso 1 1 calc R
H35B H 0.5271 0.6435 -0.1089 0.101 Uiso 1 1 calc R
H35C H 0.4525 0.5858 -0.0833 0.101 Uiso 1 1 calc R
Cl1 Cl 0.77924(6) 0.64123(7) 0.38733(7) 0.1066(4) Uani 1 1 d .
Cl2 Cl 0.31012(7) 0.19423(6) 0.39428(6) 0.0905(3) Uani 1 1 d .
C36 C -0.0857(3) 0.6873(4) 0.0467(3) 0.1332(18) Uani 1 1 d .
H36A H -0.1263 0.6530 0.0696 0.200 Uiso 1 1 calc R
H36B H -0.1145 0.6954 -0.0089 0.200 Uiso 1 1 calc R
H36C H -0.0732 0.7468 0.0718 0.200 Uiso 1 1 calc R
N1 N 0.35882(13) 0.54137(12) 0.15183(10) 0.0401(4) Uani 1 1 d .
O1 O 0.40522(14) 0.86678(11) -0.00277(10) 0.0641(5) Uani 1 1 d .
O2 O 0.46537(13) 0.71356(11) -0.04308(9) 0.0551(5) Uani 1 1 d .
O3 O 0.28929(12) 0.47584(12) 0.01852(10) 0.0592(5) Uani 1 1 d .
O4 O 0.26721(14) 0.39329(12) 0.13352(11) 0.0681(5) Uani 1 1 d .
S1 S 0.27200(4) 0.47791(4) 0.09382(4) 0.04881(19) Uani 1 1 d .

loop_
_atom_site_aniso_label
_atom_site_aniso_U_11
_atom_site_aniso_U_22
_atom_site_aniso_U_33
_atom_site_aniso_U_23
_atom_site_aniso_U_13
_atom_site_aniso_U_12
C1 0.0477(14) 0.0398(11) 0.0370(11) -0.0007(9) 0.0160(10) 0.0031(10)
C2 0.0515(15) 0.0462(13) 0.0439(13) -0.0017(10) 0.0220(11) 0.0048(11)
C3 0.0450(14) 0.0425(12) 0.0413(12) -0.0028(9) 0.0144(10) 0.0058(10)
C4 0.0427(13) 0.0407(12) 0.0364(11) -0.0030(9) 0.0109(10) 0.0042(10)
C5 0.0521(15) 0.0402(12) 0.0410(12) -0.0033(9) 0.0151(11) 0.0077(10)
C6 0.0575(15) 0.0382(12) 0.0397(12) 0.0013(9) 0.0167(11) 0.0024(10)
C7 0.0502(14) 0.0408(12) 0.0332(11) -0.0027(9) 0.0149(10) 0.0039(10)
C8 0.0510(15) 0.0420(12) 0.0356(11) -0.0037(9) 0.0139(10) 0.0077(10)
C9 0.0431(13) 0.0401(12) 0.0365(11) -0.0027(9) 0.0126(10) 0.0021(10)
C10 0.0517(15) 0.0466(13) 0.0478(13) 0.0015(10) 0.0226(12) 0.0091(11)
C11 0.070(2) 0.0718(18) 0.0632(17) 0.0028(14) 0.0178(15) 0.0253(16)
C12 0.084(2) 0.086(2) 0.099(3) 0.012(2) 0.033(2) 0.0480(19)
C13 0.106(3) 0.072(2) 0.110(3) 0.006(2) 0.067(2) 0.037(2)
C14 0.122(3) 0.0626(18) 0.078(2) -0.0123(16) 0.063(2) 0.0102(19)
C15 0.078(2) 0.0560(15) 0.0529(15) -0.0055(12) 0.0295(14) 0.0089(14)
C16 0.0486(14) 0.0354(11) 0.0368(11) 0.0018(9) 0.0139(10) 0.0006(10)
C17 0.0633(17) 0.0431(13) 0.0439(13) -0.0044(10) 0.0160(12) 0.0024(12)
C18 0.071(2) 0.0456(14) 0.0536(15) -0.0069(11) 0.0011(14) -0.0034(13)
C19 0.0509(17) 0.0509(15) 0.0724(18) 0.0018(13) 0.0047(14) -0.0054(13)
C20 0.0497(17) 0.0577(16) 0.0705(17) -0.0022(13) 0.0206(14) -0.0005(12)
C21 0.0504(16) 0.0458(13) 0.0483(13) -0.0069(10) 0.0167(12) -0.0004(11)
C22 0.0476(14) 0.0452(12) 0.0407(12) 0.0009(10) 0.0150(11) -0.0007(11)
C23 0.0669(19) 0.0524(15) 0.0739(18) 0.0038(13) 0.0393(15) 0.0010(13)
C24 0.076(2) 0.0701(19) 0.085(2) 0.0050(15) 0.0500(18) -0.0126(16)
C25 0.0660(19) 0.0529(15) 0.0657(17) 0.0114(12) 0.0238(15) -0.0074(14)
C26 0.0523(16) 0.0455(13) 0.0626(16) 0.0105(11) 0.0135(13) 0.0020(11)
C27 0.0488(15) 0.0473(13) 0.0578(15) 0.0066(11) 0.0218(12) -0.0004(11)
C28 0.0432(14) 0.0609(15) 0.0441(13) -0.0037(11) 0.0088(11) -0.0054(12)
C29 0.0576(17) 0.0769(18) 0.0553(15) 0.0083(14) 0.0122(13) 0.0074(14)
C30 0.070(2) 0.080(2) 0.074(2) 0.0027(16) 0.0006(17) 0.0122(17)
C31 0.0541(19) 0.097(2) 0.080(2) -0.0225(18) 0.0030(17) 0.0107(17)
C32 0.053(2) 0.138(3) 0.093(2) -0.007(2) 0.0314(18) -0.006(2)
C33 0.059(2) 0.096(2) 0.0704(19) 0.0124(16) 0.0180(15) -0.0050(17)
C34 0.110(3) 0.0419(14) 0.0716(18) 0.0049(13) 0.0388(18) 0.0064(15)
C35 0.099(2) 0.0566(16) 0.0623(17) -0.0026(13) 0.0490(17) 0.0113(15)
Cl1 0.0600(5) 0.0968(7) 0.1413(9) -0.0214(6) -0.0066(5) -0.0161(5)
Cl2 0.0968(7) 0.0702(5) 0.1119(7) 0.0348(5) 0.0416(5) -0.0116(4)
C36 0.064(3) 0.179(5) 0.138(4) -0.050(3) -0.001(2) 0.041(3)
N1 0.0463(12) 0.0382(10) 0.0361(9) -0.0016(7) 0.0124(8) -0.0005(8)
O1 0.1072(16) 0.0398(9) 0.0571(10) 0.0066(8) 0.0424(11) 0.0086(9)
O2 0.0849(13) 0.0442(9) 0.0463(9) 0.0003(7) 0.0349(9) 0.0075(8)
O3 0.0616(12) 0.0679(11) 0.0479(10) -0.0204(8) 0.0151(8) -0.0009(9)
O4 0.0777(14) 0.0433(10) 0.0705(12) 0.0027(8) 0.0007(10) -0.0107(9)
S1 0.0533(4) 0.0421(3) 0.0479(4) -0.0047(3) 0.0093(3) -0.0019(3)

loop_
_atom_type_symbol
_atom_type_description
_atom_type_scat_dispersion_real
_atom_type_scat_dispersion_imag
_atom_type_scat_source
C C 0.0033 0.0016 'International Tables Vol C Tables 4.2.6.8 and 6.1.1.4'
H H 0.0000 0.0000 'International Tables Vol C Tables 4.2.6.8 and 6.1.1.4'
N N 0.0061 0.0033 'International Tables Vol C Tables 4.2.6.8 and 6.1.1.4'
O O 0.0106 0.0060 'International Tables Vol C Tables 4.2.6.8 and 6.1.1.4'
S S 0.1246 0.1234 'International Tables Vol C Tables 4.2.6.8 and 6.1.1.4'
Cl Cl 0.1484 0.1585 'International Tables Vol C Tables 4.2.6.8 and 6.1.1.4'

loop_
_geom_angle_atom_site_label_1
_geom_angle_atom_site_label_2
_geom_angle_atom_site_label_3
_geom_angle
N1 C1 C2 108.32(18)
N1 C1 C16 105.87(16)
C2 C1 C16 109.39(18)
N1 C1 C22 111.81(17)
C2 C1 C22 113.39(17)
C16 C1 C22 107.78(18)
C3 C2 C1 121.84(19)
C3 C2 H2 119.1
C1 C2 H2 119.1
C2 C3 C4 117.94(19)
C2 C3 C10 120.73(19)
C4 C3 C10 121.29(19)
C9 C4 C5 117.84(19)
C9 C4 C3 119.26(19)
C5 C4 C3 122.88(19)
C6 C5 C4 121.26(19)
C6 C5 H5 119.4
C4 C5 H5 119.4
O1 C6 C5 125.4(2)
O1 C6 C7 115.29(19)
C5 C6 C7 119.3(2)
O2 C7 C8 124.73(19)
O2 C7 C6 115.14(19)
C8 C7 C6 120.12(19)
C7 C8 C9 120.36(19)
C7 C8 H8 119.8
C9 C8 H8 119.8
C4 C9 C8 121.11(19)
C4 C9 N1 119.57(18)
C8 C9 N1 119.33(18)
C11 C10 C15 118.0(2)
C11 C10 C3 122.1(2)
C15 C10 C3 119.9(2)
C10 C11 C12 120.5(3)
C10 C11 H11 119.7
C12 C11 H11 119.7
C13 C12 C11 121.0(3)
C13 C12 H12 119.5
C11 C12 H12 119.5
C14 C13 C12 119.4(3)
C14 C13 H13 120.3
C12 C13 H13 120.3
C13 C14 C15 119.9(3)
C13 C14 H14 120.0
C15 C14 H14 120.0
C14 C15 C10 121.1(3)
C14 C15 H15 119.4
C10 C15 H15 119.4
C21 C16 C17 117.4(2)
C21 C16 C1 123.12(19)
C17 C16 C1 119.4(2)
C18 C17 C16 121.5(2)
C18 C17 H17 119.3
C16 C17 H17 119.3
C19 C18 C17 119.1(2)
C19 C18 H18 120.4
C17 C18 H18 120.4
C18 C19 C20 121.0(3)
C18 C19 Cl1 119.5(2)
C20 C19 Cl1 119.5(2)
C21 C20 C19 118.8(2)
C21 C20 H20 120.6
C19 C20 H20 120.6
C20 C21 C16 122.1(2)
C20 C21 H21 118.9
C16 C21 H21 118.9
C27 C22 C23 117.3(2)
C27 C22 C1 120.76(19)
C23 C22 C1 121.9(2)
C24 C23 C22 120.9(3)
C24 C23 H23 119.5
C22 C23 H23 119.5
C25 C24 C23 120.1(2)
C25 C24 H24 120.0
C23 C24 H24 120.0
C24 C25 C26 120.5(2)
C24 C25 Cl2 119.6(2)
C26 C25 Cl2 119.8(2)
C27 C26 C25 118.8(2)
C27 C26 H26 120.6
C25 C26 H26 120.6
C26 C27 C22 122.3(2)
C26 C27 H27 118.8
C22 C27 H27 118.8
C29 C28 C33 119.4(3)
C29 C28 S1 120.3(2)
C33 C28 S1 120.3(2)
C28 C29 C30 120.1(3)
C28 C29 H29 119.9
C30 C29 H29 119.9
C29 C30 C31 121.6(3)
C29 C30 H30 119.2
C31 C30 H30 119.2
C32 C31 C30 118.0(3)
C32 C31 C36 121.2(4)
C30 C31 C36 120.8(4)
C31 C32 C33 121.9(3)
C31 C32 H32 119.1
C33 C32 H32 119.1
C28 C33 C32 119.1(3)
C28 C33 H33 120.5
C32 C33 H33 120.5
O1 C34 H34A 109.5
O1 C34 H34B 109.5
H34A C34 H34B 109.5
O1 C34 H34C 109.5
H34A C34 H34C 109.5
H34B C34 H34C 109.5
O2 C35 H35A 109.5
O2 C35 H35B 109.5
H35A C35 H35B 109.5
O2 C35 H35C 109.5
H35A C35 H35C 109.5
H35B C35 H35C 109.5
C31 C36 H36A 109.5
C31 C36 H36B 109.5
H36A C36 H36B 109.5
C31 C36 H36C 109.5
H36A C36 H36C 109.5
H36B C36 H36C 109.5
C9 N1 C1 111.30(16)
C9 N1 S1 112.03(14)
C1 N1 S1 123.83(14)
C6 O1 C34 117.67(18)
C7 O2 C35 117.26(18)
O4 S1 O3 119.36(11)
O4 S1 N1 107.92(10)
O3 S1 N1 105.05(10)
O4 S1 C28 109.11(12)
O3 S1 C28 106.56(11)
N1 S1 C28 108.39(11)

loop_
_geom_bond_atom_site_label_1
_geom_bond_atom_site_label_2
_geom_bond_distance
C1 N1 1.516(3)
C1 C2 1.508(3)
C1 C16 1.545(3)
C1 C22 1.542(3)
C2 C3 1.338(3)
C2 H2 0.9300
C3 C4 1.473(3)
C3 C10 1.489(3)
C4 C9 1.388(3)
C4 C5 1.411(3)
C5 C6 1.376(3)
C5 H5 0.9300
C6 O1 1.355(3)
C6 C7 1.405(3)
C7 O2 1.368(2)
C7 C8 1.368(3)
C8 C9 1.386(3)
C8 H8 0.9300
C9 N1 1.447(3)
C10 C11 1.372(4)
C10 C15 1.391(3)
C11 C12 1.380(4)
C11 H11 0.9300
C12 C13 1.363(5)
C12 H12 0.9300
C13 C14 1.367(5)
C13 H13 0.9300
C14 C15 1.378(4)
C14 H14 0.9300
C15 H15 0.9300
C16 C21 1.382(3)
C16 C17 1.391(3)
C17 C18 1.380(4)
C17 H17 0.9300
C18 C19 1.371(4)
C18 H18 0.9300
C19 C20 1.380(4)
C19 Cl1 1.735(3)
C20 C21 1.374(3)
C20 H20 0.9300
C21 H21 0.9300
C22 C27 1.385(3)
C22 C23 1.383(3)
C23 C24 1.380(4)
C23 H23 0.9300
C24 C25 1.366(4)
C24 H24 0.9300
C25 C26 1.372(4)
C25 Cl2 1.741(3)
C26 C27 1.373(3)
C26 H26 0.9300
C27 H27 0.9300
C28 C29 1.378(4)
C28 C33 1.372(4)
C28 S1 1.752(3)
C29 C30 1.370(4)
C29 H29 0.9300
C30 C31 1.373(5)
C30 H30 0.9300
C31 C32 1.357(5)
C31 C36 1.506(5)
C32 C33 1.398(5)
C32 H32 0.9300
C33 H33 0.9300
C34 O1 1.417(3)
C34 H34A 0.9600
C34 H34B 0.9600
C34 H34C 0.9600
C35 O2 1.423(3)
C35 H35A 0.9600
C35 H35B 0.9600
C35 H35C 0.9600
C36 H36A 0.9600
C36 H36B 0.9600
C36 H36C 0.9600
N1 S1 1.6859(19)
O3 S1 1.4244(17)
O4 S1 1.4190(18)

loop_
_platon_squeeze_void_nr
_platon_squeeze_void_average_x
_platon_squeeze_void_average_y
_platon_squeeze_void_average_z
_platon_squeeze_void_volume
_platon_squeeze_void_count_electrons
_platon_squeeze_void_content
1 0.000 -0.013 -0.001 861 155 ' '
